data_2218264
loop_
_publ_author_name
'Teo, Yin Yin'
'Lo, Kong Mun'
'Ng, Seik Weng'

_publ_section_title
;
 Dicyclohexylammonium
 bis(chlorodifluoroacetato-\k<i>O</i>)cyclohexyldiphenylstannate(IV)
;
_journal_coeditor_code TK2258
_journal_issue 5
_journal_name_full 'Acta Crystallographica Section E'
_journal_page_first m726
_journal_page_last m727
_journal_paper_doi 10.1107/S1600536808011057
_journal_volume 64
_journal_year 2008
_chemical_formula_iupac '(C12 H24 N) [Sn (C6 H5)2 (C6 H11) (C Cl F2 O2)2]'
_chemical_formula_moiety 'C12 H24 N +, C22 H20 Cl2 F4 O4 Sn -'
_chemical_formula_sum 'C34 H44 Cl2 F4 N O4 Sn'
_chemical_formula_weight 796.29
_chemical_name_systematic
;
Dicyclohexylammonium
bis(chlorodifluoroacetato-\k<i>O</i>)cyclohexyldiphenylstannate(IV)
;
_space_group_IT_number 14
_symmetry_cell_setting monoclinic
_symmetry_space_group_name_Hall '-P 2ybc'
_symmetry_space_group_name_H-M 'P 1 21/c 1'
_atom_sites_solution_hydrogens geom
_atom_sites_solution_primary direct
_atom_sites_solution_secondary difmap
_audit_creation_method SHELXL-97
_cell_angle_alpha 90
_cell_angle_beta 90.3240(10)
_cell_angle_gamma 90
_cell_formula_units_Z 8
_cell_length_a 22.5469(3)
_cell_length_b 17.2799(2)
_cell_length_c 18.6963(2)
_cell_measurement_reflns_used 9887
_cell_measurement_temperature 100(2)
_cell_measurement_theta_max 26.7
_cell_measurement_theta_min 2.4
_cell_volume 7284.11(15)
_computing_cell_refinement 'SAINT (Bruker, 2007)'
_computing_data_collection 'APEX2 (Bruker, 2007)'
_computing_data_reduction 'SAINT (Bruker, 2007)'
_computing_molecular_graphics 'X-SEED (Barbour, 2001)'
_computing_publication_material 'publCIF (Westrip, 2008)'
_computing_structure_refinement 'SHELXL97 (Sheldrick, 2008)'
_computing_structure_solution 'SHELXS97 (Sheldrick, 2008)'
_diffrn_ambient_temperature 100(2)
_diffrn_measured_fraction_theta_full 0.999
_diffrn_measured_fraction_theta_max 0.999
_diffrn_measurement_device_type 'Bruker SMART APEXII'
_diffrn_measurement_method \w
_diffrn_radiation_monochromator graphite
_diffrn_radiation_source 'fine-focus sealed tube'
_diffrn_radiation_type MoK\a
_diffrn_radiation_wavelength 0.71073
_diffrn_reflns_av_R_equivalents 0.033
_diffrn_reflns_av_sigmaI/netI 0.026
_diffrn_reflns_limit_h_max 29
_diffrn_reflns_limit_h_min -23
_diffrn_reflns_limit_k_max 22
_diffrn_reflns_limit_k_min -22
_diffrn_reflns_limit_l_max 24
_diffrn_reflns_limit_l_min -24
_diffrn_reflns_number 93218
_diffrn_reflns_theta_full 27.5
_diffrn_reflns_theta_max 27.5
_diffrn_reflns_theta_min 1.5
_diffrn_standards_decay_% 0
_diffrn_standards_interval_count 0
_diffrn_standards_interval_time 0
_diffrn_standards_number 0
_exptl_absorpt_coefficient_mu 0.905
_exptl_absorpt_correction_T_max 0.915
_exptl_absorpt_correction_T_min 0.788
_exptl_absorpt_correction_type multi-scan
_exptl_absorpt_process_details '(SADABS; Sheldrick, 1996)'
_exptl_crystal_colour Colorless
_exptl_crystal_density_diffrn 1.452
_exptl_crystal_density_method 'not measured'
_exptl_crystal_description Block
_exptl_crystal_F_000 3256
_exptl_crystal_size_max 0.15
_exptl_crystal_size_mid 0.15
_exptl_crystal_size_min 0.10
_refine_diff_density_max 2.24
_refine_diff_density_min -2.03
_refine_ls_extinction_method none
_refine_ls_goodness_of_fit_ref 1.33
_refine_ls_hydrogen_treatment constr
_refine_ls_matrix_type full
_refine_ls_number_parameters 829
_refine_ls_number_reflns 16710
_refine_ls_number_restraints 240
_refine_ls_restrained_S_all 1.43
_refine_ls_R_factor_all 0.088
_refine_ls_R_factor_gt 0.066
_refine_ls_shift/su_max 0.001
_refine_ls_shift/su_mean 0.000
_refine_ls_structure_factor_coef Fsqd
_refine_ls_weighting_details 'calc w=1/[\s^2^(Fo^2^)+(0.1P)^2^+10.0P] where P=(Fo^2^+2Fc^2^)/3'
_refine_ls_weighting_scheme calc
_refine_ls_wR_factor_gt 0.193
_refine_ls_wR_factor_ref 0.216
_reflns_number_gt 12483
_reflns_number_total 16710
_reflns_threshold_expression I>2\s(I)
_cod_data_source_file tk2258.cif
_cod_data_source_block I
_cod_depositor_comments
;
The following automatic conversions were performed:
'_symmetry_cell_setting' value 'Monoclinic' changed to 'monoclinic'
according to '/home/saulius/struct/CIF-dictionaries/cif_core.dic'
dictionary named 'cif_core.dic' version 2.4.1 from 2010-06-29.

Automatic conversion script
Id: cif_fix_enum 1527 2010-12-29 10:47:43Z saulius 

The following automatic conversions were performed:

'_symmetry_cell_setting' value 'Monoclinic' changed to 'monoclinic'
according to /home/saulius/struct/CIF-dictionaries/cif_core.dic
dictionary named 'cif_core.dic' version 2.4.1 from 2010-06-29.

Automatic conversion script
Id: cif_fix_values 1715 2011-07-08 13:25:40Z adriana 
;
_cod_original_cell_volume 7284(2)
_cod_original_sg_symbol_H-M 'P 21/c'
_cod_database_code 2218264
_cod_database_fobs_code 2218264

loop_
_symmetry_equiv_pos_as_xyz
'x, y, z'
'-x, y+1/2, -z+1/2'
'-x, -y, -z'
'x, -y-1/2, z-1/2'

loop_
_atom_site_type_symbol
_atom_site_label
_atom_site_fract_x
_atom_site_fract_y
_atom_site_fract_z
_atom_site_U_iso_or_equiv
_atom_site_adp_type
_atom_site_calc_flag
_atom_site_refinement_flags
_atom_site_occupancy
Sn Sn1 0.284701(16) 0.222219(19) 0.298255(19) 0.03342(12) Uani d . 1
Sn Sn2 0.775686(16) 0.22690(2) 0.496405(19) 0.03377(12) Uani d . 1
Cl Cl1 0.13872(17) 0.4284(2) 0.4183(2) 0.1571(17) Uani d U 1
Cl Cl2 0.44626(10) 0.03716(11) 0.19078(10) 0.0721(5) Uani d U 1
Cl Cl3 0.9786(2) 0.3980(2) 0.49323(19) 0.1445(15) Uani d U 1
Cl Cl4 0.5730(3) 0.0456(3) 0.4528(2) 0.214(3) Uani d U 1
F F1 0.0785(2) 0.3704(3) 0.3231(4) 0.1029(18) Uani d U 1
F F2 0.1537(3) 0.4350(4) 0.2914(4) 0.132(3) Uani d U 1
F F3 0.4614(3) 0.0058(3) 0.3216(3) 0.0965(17) Uani d U 1
F F4 0.3759(2) -0.0238(2) 0.2785(3) 0.0901(16) Uani d U 1
F F5 0.8999(4) 0.4183(4) 0.3985(5) 0.165(3) Uani d U 1
F F6 0.9681(3) 0.3555(5) 0.3664(3) 0.127(2) Uani d U 1
F F7 0.6311(2) 0.0371(3) 0.5612(3) 0.0911(16) Uani d U 1
F F8 0.5625(2) 0.1215(3) 0.5607(3) 0.110(2) Uani d U 1
O O1 0.22169(17) 0.3198(2) 0.3140(2) 0.0401(9) Uani d . 1
O O2 0.14688(19) 0.2487(3) 0.3569(2) 0.0493(10) Uani d . 1
O O3 0.3450(2) 0.1222(2) 0.2786(2) 0.0497(10) Uani d . 1
O O4 0.4272(2) 0.1529(3) 0.3378(3) 0.0597(12) Uani d . 1
O O5 0.85359(17) 0.3027(2) 0.4714(2) 0.0467(10) Uani d . 1
O O6 0.9297(2) 0.2306(3) 0.4326(3) 0.0521(11) Uani d . 1
O O7 0.69738(17) 0.1509(2) 0.5241(2) 0.0414(9) Uani d . 1
O O8 0.6311(2) 0.2002(3) 0.4491(3) 0.0582(12) Uani d . 1
N N1 0.0384(2) 0.1755(3) 0.3823(3) 0.0535(14) Uani d . 1
H H1N1 0.0693 0.2056 0.3755 0.064 Uiso calc R 1
H H1N2 0.0080 0.2056 0.3921 0.064 Uiso calc R 1
N N2 0.5314(2) 0.2345(3) 0.3689(3) 0.0471(12) Uani d . 1
H H2N1 0.5581 0.2098 0.3948 0.056 Uiso calc R 1
H H2N2 0.4998 0.2046 0.3666 0.056 Uiso calc R 1
C C1 0.2933(4) 0.2025(4) 0.4110(3) 0.0546(17) Uani d . 1
H H1 0.3374 0.1993 0.4153 0.066 Uiso calc R 1
C C2 0.2818(4) 0.2676(4) 0.4589(4) 0.0542(16) Uani d . 1
H H2A 0.2395 0.2822 0.4545 0.065 Uiso calc R 1
H H2B 0.3057 0.3124 0.4428 0.065 Uiso calc R 1
C C3 0.2955(4) 0.2525(5) 0.5361(4) 0.072(2) Uani d . 1
H H3A 0.3389 0.2570 0.5436 0.086 Uiso calc R 1
H H3B 0.2763 0.2930 0.5654 0.086 Uiso calc R 1
C C4 0.2763(4) 0.1775(5) 0.5611(4) 0.075(2) Uani d . 1
H H4A 0.2330 0.1796 0.5691 0.091 Uiso calc R 1
H H4B 0.2955 0.1673 0.6079 0.091 Uiso calc R 1
C C5 0.2888(4) 0.1125(4) 0.5141(4) 0.0620(18) Uani d . 1
H H5 0.3032 0.0645 0.5317 0.074 Uiso calc R 1
C C6 0.2774(3) 0.1261(4) 0.4361(4) 0.0527(15) Uani d . 1
H H6A 0.3000 0.0873 0.4083 0.063 Uiso calc R 1
H H6B 0.2347 0.1174 0.4262 0.063 Uiso calc R 1
C C7 0.2255(3) 0.1671(3) 0.2256(3) 0.0472(14) Uani d . 1
C C8 0.1881(3) 0.2108(4) 0.1814(3) 0.0529(16) Uani d . 1
H H8 0.1871 0.2655 0.1862 0.063 Uiso calc R 1
C C9 0.1523(4) 0.1746(5) 0.1306(4) 0.067(2) Uani d . 1
H H9 0.1288 0.2051 0.0991 0.081 Uiso calc R 1
C C10 0.1504(4) 0.0959(6) 0.1256(4) 0.076(2) Uani d . 1
H H10 0.1238 0.0718 0.0929 0.091 Uiso calc R 1
C C11 0.1864(4) 0.0523(5) 0.1670(5) 0.084(3) Uani d . 1
H H11 0.1874 -0.0022 0.1605 0.100 Uiso calc R 1
C C12 0.2225(4) 0.0868(4) 0.2198(5) 0.074(2) Uani d . 1
H H12 0.2449 0.0552 0.2515 0.089 Uiso calc R 1
C C13 0.3433(2) 0.3020(3) 0.2476(3) 0.0400(12) Uani d . 1
C C14 0.3381(3) 0.3809(4) 0.2582(4) 0.0538(16) Uani d . 1
H H14 0.3086 0.4007 0.2893 0.065 Uiso calc R 1
C C15 0.3768(4) 0.4319(4) 0.2224(5) 0.075(2) Uani d . 1
H H15 0.3738 0.4862 0.2293 0.090 Uiso calc R 1
C C16 0.4199(4) 0.4013(6) 0.1767(5) 0.082(3) Uani d . 1
H H16 0.4463 0.4352 0.1527 0.098 Uiso calc R 1
C C17 0.4244(3) 0.3234(5) 0.1660(4) 0.066(2) Uani d . 1
H H17 0.4536 0.3032 0.1347 0.079 Uiso calc R 1
C C18 0.3867(3) 0.2750(4) 0.2007(3) 0.0505(15) Uani d . 1
H H18 0.3900 0.2209 0.1928 0.061 Uiso calc R 1
C C19 0.1706(3) 0.3086(3) 0.3373(3) 0.0381(12) Uani d . 1
C C20 0.1339(3) 0.3826(4) 0.3392(5) 0.063(2) Uani d . 1
C C21 0.3960(3) 0.1105(3) 0.3025(3) 0.0440(13) Uani d . 1
C C22 0.4191(3) 0.0316(4) 0.2792(4) 0.0586(17) Uani d . 1
C C23 0.7271(2) 0.3332(3) 0.5050(3) 0.0410(13) Uani d . 1
H H23 0.6854 0.3196 0.5181 0.049 Uiso calc R 1
C C24 0.7247(3) 0.3753(3) 0.4336(4) 0.0488(15) Uani d . 1
H H24A 0.7064 0.3413 0.3971 0.059 Uiso calc R 1
H H24B 0.7655 0.3876 0.4180 0.059 Uiso calc R 1
C C25 0.6888(3) 0.4500(4) 0.4394(5) 0.069(2) Uani d . 1
H H25A 0.6899 0.4781 0.3933 0.083 Uiso calc R 1
H H25B 0.6470 0.4375 0.4502 0.083 Uiso calc R 1
C C26 0.7143(3) 0.5010(4) 0.4983(6) 0.078(3) Uani d . 1
H H26A 0.7548 0.5172 0.4850 0.093 Uiso calc R 1
H H26B 0.6896 0.5481 0.5027 0.093 Uiso calc R 1
C C27 0.7164(3) 0.4598(5) 0.5694(5) 0.074(2) Uani d . 1
H H27A 0.7350 0.4939 0.6057 0.089 Uiso calc R 1
H H27B 0.6755 0.4480 0.5852 0.089 Uiso calc R 1
C C28 0.7514(3) 0.3856(4) 0.5634(4) 0.0529(16) Uani d . 1
H H28A 0.7503 0.3579 0.6097 0.063 Uiso calc R 1
H H28B 0.7933 0.3981 0.5530 0.063 Uiso calc R 1
C C29 0.7813(2) 0.1707(3) 0.3953(3) 0.0345(11) Uani d . 1
C C30 0.7970(3) 0.2110(3) 0.3339(3) 0.0407(12) Uani d . 1
H H30 0.8062 0.2645 0.3371 0.049 Uiso calc R 1
C C31 0.7994(3) 0.1744(4) 0.2682(3) 0.0517(15) Uani d . 1
H H31 0.8103 0.2027 0.2268 0.062 Uiso calc R 1
C C32 0.7860(3) 0.0963(4) 0.2628(4) 0.0595(19) Uani d . 1
H H32 0.7870 0.0713 0.2175 0.071 Uiso calc R 1
C C33 0.7714(3) 0.0555(4) 0.3226(4) 0.0556(17) Uani d . 1
H H33 0.7635 0.0016 0.3192 0.067 Uiso calc R 1
C C34 0.7681(3) 0.0926(3) 0.3886(3) 0.0449(13) Uani d . 1
H H34 0.7566 0.0640 0.4297 0.054 Uiso calc R 1
C C35 0.8191(3) 0.1774(4) 0.5875(3) 0.0477(14) Uani d . 1
C C36 0.8771(4) 0.1882(8) 0.6018(4) 0.100(4) Uani d . 1
H H36 0.8997 0.2185 0.5696 0.120 Uiso calc R 1
C C37 0.9055(5) 0.1574(10) 0.6611(5) 0.122(5) Uani d . 1
H H37 0.9465 0.1668 0.6690 0.147 Uiso calc R 1
C C38 0.8746(5) 0.1139(6) 0.7075(5) 0.099(4) Uani d . 1
H H38 0.8947 0.0863 0.7444 0.119 Uiso calc R 1
C C39 0.8136(6) 0.1093(7) 0.7016(6) 0.127(5) Uani d . 1
H H39 0.7903 0.0874 0.7387 0.152 Uiso calc R 1
C C40 0.7869(5) 0.1383(7) 0.6382(6) 0.121(5) Uani d . 1
H H40 0.7456 0.1306 0.6305 0.145 Uiso calc R 1
C C41 0.9035(2) 0.2914(4) 0.4443(3) 0.0406(12) Uani d . 1
C C42 0.9356(3) 0.3665(5) 0.4250(4) 0.066(2) Uani d . 1
C C43 0.6485(3) 0.1538(3) 0.4938(3) 0.0415(13) Uani d . 1
C C44 0.6046(3) 0.0908(4) 0.5189(4) 0.0644(19) Uani d . 1
C C45 0.0254(3) 0.1347(5) 0.3142(5) 0.078(3) Uani d DU 1
H H45 0.0609 0.1037 0.3000 0.093 Uiso calc R 1
C C46 -0.0273(5) 0.0812(7) 0.3223(6) 0.123(4) Uani d DU 1
H H46A -0.0633 0.1123 0.3323 0.148 Uiso calc R 1
H H46B -0.0205 0.0462 0.3634 0.148 Uiso calc R 1
C C47 -0.0372(8) 0.0343(8) 0.2561(7) 0.176(6) Uani d DU 1
H H47A -0.0011 0.0049 0.2435 0.211 Uiso calc R 1
H H47B -0.0704 -0.0024 0.2625 0.211 Uiso calc R 1
C C48 -0.0515(5) 0.0922(7) 0.2003(6) 0.107(4) Uani d DU 1
H H48 -0.0879 0.0922 0.1744 0.128 Uiso calc R 1
C C49 -0.0025(5) 0.1524(7) 0.1877(5) 0.117(4) Uani d DU 1
H H49A -0.0160 0.1908 0.1519 0.140 Uiso calc R 1
H H49B 0.0334 0.1265 0.1690 0.140 Uiso calc R 1
C C50 0.0124(4) 0.1931(6) 0.2575(4) 0.095(3) Uani d DU 1
H H50A 0.0473 0.2270 0.2508 0.114 Uiso calc R 1
H H50B -0.0215 0.2258 0.2723 0.114 Uiso calc R 1
C C51 0.0505(3) 0.1262(3) 0.4461(4) 0.0616(19) Uani d DU 1
H H51 0.0138 0.0960 0.4565 0.074 Uiso calc R 1
C C52 0.1002(5) 0.0695(6) 0.4357(6) 0.114(4) Uani d DU 1
H H52A 0.0900 0.0336 0.3962 0.136 Uiso calc R 1
H H52B 0.1368 0.0976 0.4226 0.136 Uiso calc R 1
C C53 0.1106(6) 0.0242(7) 0.5036(7) 0.132(4) Uani d DU 1
H H53A 0.1447 -0.0108 0.4961 0.158 Uiso calc R 1
H H53B 0.0753 -0.0084 0.5125 0.158 Uiso calc R 1
C C54 0.1224(5) 0.0714(7) 0.5684(7) 0.131(5) Uani d DU 1
H H54A 0.1606 0.0991 0.5635 0.157 Uiso calc R 1
H H54B 0.1248 0.0375 0.6110 0.157 Uiso calc R 1
C C55 0.0729(4) 0.1283(5) 0.5769(5) 0.090(3) Uani d DU 1
H H55A 0.0820 0.1633 0.6174 0.108 Uiso calc R 1
H H55B 0.0359 0.1002 0.5882 0.108 Uiso calc R 1
C C56 0.0636(3) 0.1759(4) 0.5097(4) 0.0640(19) Uani d DU 1
H H56A 0.0302 0.2122 0.5171 0.077 Uiso calc R 1
H H56B 0.0996 0.2069 0.5004 0.077 Uiso calc R 1
C C57 0.5143(3) 0.3081(4) 0.4094(3) 0.0517(15) Uani d DU 1
H H57 0.5502 0.3417 0.4133 0.062 Uiso calc R 1
C C58 0.4662(3) 0.3537(4) 0.3721(3) 0.0557(16) Uani d DU 1
H H58A 0.4309 0.3204 0.3644 0.067 Uiso calc R 1
H H58B 0.4804 0.3714 0.3249 0.067 Uiso calc R 1
C C59 0.4495(3) 0.4228(4) 0.4175(3) 0.0589(17) Uani d DU 1
H H59A 0.4836 0.4589 0.4198 0.071 Uiso calc R 1
H H59B 0.4160 0.4503 0.3944 0.071 Uiso calc R 1
C C60 0.4321(3) 0.4006(4) 0.4925(3) 0.0566(17) Uani d DU 1
H H60A 0.4240 0.4480 0.5206 0.068 Uiso calc R 1
H H60B 0.3953 0.3694 0.4909 0.068 Uiso calc R 1
C C61 0.4800(4) 0.3552(5) 0.5284(4) 0.082(3) Uani d DU 1
H H61A 0.4666 0.3386 0.5763 0.098 Uiso calc R 1
H H61B 0.5155 0.3882 0.5347 0.098 Uiso calc R 1
C C62 0.4961(5) 0.2842(5) 0.4841(4) 0.083(3) Uani d DU 1
H H62A 0.5292 0.2561 0.5076 0.100 Uiso calc R 1
H H62B 0.4616 0.2489 0.4813 0.100 Uiso calc R 1
C C63 0.5551(3) 0.2424(4) 0.2958(4) 0.0548(16) Uani d DU 1
H H63 0.5229 0.2638 0.2646 0.066 Uiso calc R 1
C C64 0.5719(4) 0.1637(4) 0.2675(4) 0.075(2) Uani d DU 1
H H64A 0.5376 0.1283 0.2712 0.090 Uiso calc R 1
H H64B 0.6047 0.1421 0.2969 0.090 Uiso calc R 1
C C65 0.5914(4) 0.1684(6) 0.1899(4) 0.088(3) Uani d DU 1
H H65A 0.6019 0.1163 0.1722 0.105 Uiso calc R 1
H H65B 0.5586 0.1888 0.1599 0.105 Uiso calc R 1
C C66 0.6437(4) 0.2207(4) 0.1852(5) 0.082(3) Uani d DU 1
H H66A 0.6549 0.2268 0.1344 0.099 Uiso calc R 1
H H66B 0.6776 0.1966 0.2106 0.099 Uiso calc R 1
C C67 0.6317(6) 0.2998(5) 0.2171(5) 0.106(3) Uani d DU 1
H H67A 0.6691 0.3299 0.2180 0.128 Uiso calc R 1
H H67B 0.6031 0.3277 0.1861 0.128 Uiso calc R 1
C C68 0.6073(4) 0.2957(5) 0.2917(4) 0.078(2) Uani d DU 1
H H68A 0.6387 0.2773 0.3248 0.093 Uiso calc R 1
H H68B 0.5952 0.3481 0.3071 0.093 Uiso calc R 1

loop_
_atom_site_aniso_label
_atom_site_aniso_U_11
_atom_site_aniso_U_22
_atom_site_aniso_U_33
_atom_site_aniso_U_12
_atom_site_aniso_U_13
_atom_site_aniso_U_23
Sn1 0.0336(2) 0.02637(19) 0.0404(2) -0.00191(13) 0.00458(15) -0.00010(13)
Sn2 0.0254(2) 0.0388(2) 0.0371(2) 0.00561(13) 0.00435(14) 0.00539(14)
Cl1 0.120(3) 0.137(3) 0.214(4) 0.010(2) 0.019(2) -0.125(3)
Cl2 0.0926(15) 0.0621(10) 0.0618(10) 0.0017(10) 0.0293(10) -0.0192(8)
Cl3 0.196(4) 0.114(2) 0.124(2) -0.087(2) -0.012(2) -0.0278(19)
Cl4 0.353(6) 0.173(3) 0.114(2) -0.182(4) -0.079(3) 0.026(2)
F1 0.037(2) 0.085(3) 0.187(5) 0.011(2) -0.017(3) -0.013(3)
F2 0.098(4) 0.092(4) 0.206(6) 0.040(3) 0.046(4) 0.073(4)
F3 0.094(4) 0.103(4) 0.093(3) 0.061(3) 0.010(3) 0.027(3)
F4 0.093(4) 0.041(2) 0.137(4) -0.001(2) 0.036(3) 0.014(2)
F5 0.165(6) 0.114(5) 0.214(7) 0.028(4) -0.001(5) 0.105(5)
F6 0.128(5) 0.169(5) 0.087(3) -0.056(4) 0.055(3) 0.013(4)
F7 0.077(3) 0.059(3) 0.137(4) 0.008(2) 0.021(3) 0.050(3)
F8 0.087(3) 0.099(4) 0.146(4) 0.038(3) 0.083(3) 0.060(3)
O1 0.035(2) 0.0314(18) 0.054(2) 0.0011(15) 0.0059(17) 0.0039(16)
O2 0.040(2) 0.046(2) 0.062(3) -0.0093(19) 0.007(2) -0.004(2)
O3 0.051(3) 0.038(2) 0.060(3) 0.0083(19) -0.004(2) -0.0127(18)
O4 0.046(3) 0.080(3) 0.054(3) 0.004(2) 0.000(2) -0.014(2)
O5 0.028(2) 0.047(2) 0.066(3) 0.0013(17) 0.0140(18) -0.003(2)
O6 0.036(2) 0.060(3) 0.061(3) 0.0089(19) 0.009(2) -0.005(2)
O7 0.033(2) 0.045(2) 0.046(2) 0.0036(17) 0.0068(17) 0.0152(17)
O8 0.038(2) 0.043(2) 0.094(4) -0.0035(19) -0.018(2) 0.022(2)
N1 0.029(3) 0.045(3) 0.086(4) -0.008(2) 0.011(3) -0.025(3)
N2 0.030(3) 0.057(3) 0.054(3) 0.017(2) -0.006(2) -0.014(2)
C1 0.080(5) 0.039(3) 0.044(3) 0.003(3) 0.010(3) 0.006(3)
C2 0.061(4) 0.051(4) 0.050(4) -0.005(3) -0.002(3) -0.001(3)
C3 0.088(6) 0.075(5) 0.053(4) -0.017(5) 0.004(4) 0.003(4)
C4 0.092(6) 0.083(6) 0.051(4) -0.017(5) -0.014(4) 0.012(4)
C5 0.071(5) 0.056(4) 0.059(4) 0.001(4) 0.004(4) 0.022(3)
C6 0.061(4) 0.040(3) 0.057(4) -0.004(3) -0.001(3) 0.010(3)
C7 0.047(4) 0.038(3) 0.056(3) -0.010(3) -0.002(3) 0.003(3)
C8 0.061(4) 0.055(4) 0.043(3) -0.001(3) 0.004(3) -0.003(3)
C9 0.057(4) 0.084(6) 0.062(4) -0.013(4) -0.004(3) 0.014(4)
C10 0.076(6) 0.091(6) 0.060(4) -0.016(5) -0.010(4) -0.019(4)
C11 0.093(7) 0.062(5) 0.096(6) -0.031(5) -0.013(5) -0.016(4)
C12 0.095(6) 0.040(4) 0.086(5) -0.009(4) -0.036(5) -0.006(3)
C13 0.030(3) 0.047(3) 0.042(3) -0.010(2) -0.005(2) 0.006(2)
C14 0.046(4) 0.045(3) 0.071(4) -0.018(3) -0.007(3) 0.010(3)
C15 0.063(5) 0.046(4) 0.114(7) -0.025(4) -0.020(5) 0.024(4)
C16 0.040(4) 0.114(8) 0.091(6) -0.025(5) 0.005(4) 0.035(5)
C17 0.046(4) 0.091(6) 0.061(4) -0.007(4) 0.006(3) 0.017(4)
C18 0.036(3) 0.071(4) 0.044(3) -0.006(3) 0.002(3) 0.004(3)
C19 0.035(3) 0.037(3) 0.043(3) -0.004(2) -0.004(2) -0.002(2)
C20 0.031(3) 0.048(4) 0.110(6) 0.004(3) 0.015(4) 0.004(4)
C21 0.051(4) 0.043(3) 0.038(3) 0.009(3) 0.009(3) -0.002(2)
C22 0.061(4) 0.049(4) 0.066(4) 0.016(3) 0.011(3) 0.005(3)
C23 0.024(3) 0.038(3) 0.061(4) 0.001(2) 0.010(2) -0.006(2)
C24 0.038(3) 0.036(3) 0.072(4) 0.008(2) -0.006(3) -0.002(3)
C25 0.046(4) 0.033(3) 0.128(7) 0.012(3) -0.017(4) -0.002(4)
C26 0.041(4) 0.038(3) 0.154(9) 0.009(3) -0.001(5) -0.023(4)
C27 0.049(4) 0.066(5) 0.107(7) -0.001(4) 0.019(4) -0.038(5)
C28 0.039(3) 0.057(4) 0.063(4) -0.002(3) 0.011(3) -0.016(3)
C29 0.029(3) 0.034(2) 0.041(3) 0.010(2) 0.005(2) 0.007(2)
C30 0.037(3) 0.045(3) 0.040(3) 0.007(2) 0.005(2) 0.010(2)
C31 0.051(4) 0.064(4) 0.040(3) 0.013(3) 0.000(3) 0.006(3)
C32 0.062(4) 0.072(5) 0.045(3) 0.031(4) -0.013(3) -0.009(3)
C33 0.057(4) 0.040(3) 0.070(4) 0.012(3) -0.011(3) -0.007(3)
C34 0.046(3) 0.036(3) 0.052(3) 0.010(2) 0.000(3) 0.006(2)
C35 0.044(3) 0.061(4) 0.038(3) 0.016(3) -0.003(2) 0.000(3)
C36 0.049(5) 0.212(12) 0.039(4) -0.003(6) -0.009(3) 0.029(6)
C37 0.057(6) 0.260(17) 0.050(5) 0.027(8) -0.013(4) 0.008(7)
C38 0.109(8) 0.114(8) 0.075(6) 0.036(7) -0.051(6) 0.002(5)
C39 0.122(10) 0.144(10) 0.114(9) -0.011(8) -0.047(7) 0.084(8)
C40 0.094(8) 0.143(10) 0.125(9) -0.033(7) -0.054(7) 0.093(8)
C41 0.027(3) 0.051(3) 0.044(3) 0.002(2) 0.003(2) 0.008(2)
C42 0.043(4) 0.068(5) 0.086(5) 0.007(3) 0.020(4) 0.032(4)
C43 0.031(3) 0.033(3) 0.060(3) 0.000(2) 0.011(3) 0.004(2)
C44 0.056(4) 0.051(4) 0.086(5) -0.013(3) 0.004(4) 0.009(4)
C45 0.043(4) 0.084(5) 0.106(6) -0.011(4) 0.012(4) -0.057(5)
C46 0.105(7) 0.127(7) 0.137(7) -0.061(6) 0.009(6) -0.066(6)
C47 0.172(10) 0.166(9) 0.189(10) -0.078(8) -0.017(8) -0.065(8)
C48 0.073(5) 0.140(7) 0.108(6) -0.040(5) -0.016(5) -0.056(6)
C49 0.089(6) 0.176(8) 0.086(6) -0.026(6) 0.010(5) -0.069(6)
C50 0.064(5) 0.148(7) 0.073(5) -0.018(5) 0.005(4) -0.058(5)
C51 0.039(3) 0.036(3) 0.110(5) 0.002(3) 0.009(3) 0.007(3)
C52 0.096(7) 0.084(6) 0.161(8) 0.044(5) 0.010(6) -0.007(6)
C53 0.108(7) 0.100(7) 0.187(9) 0.051(6) 0.015(7) 0.054(7)
C54 0.107(7) 0.124(8) 0.162(9) 0.035(6) -0.008(7) 0.060(7)
C55 0.061(5) 0.093(6) 0.116(6) -0.001(4) -0.007(4) 0.057(5)
C56 0.053(4) 0.051(4) 0.089(5) -0.003(3) -0.007(4) 0.021(3)
C57 0.045(3) 0.053(3) 0.057(3) 0.017(3) 0.001(3) -0.014(3)
C58 0.057(4) 0.057(4) 0.053(3) 0.018(3) -0.002(3) -0.005(3)
C59 0.062(4) 0.052(4) 0.064(4) 0.017(3) 0.008(3) -0.001(3)
C60 0.063(4) 0.045(3) 0.061(4) 0.012(3) 0.013(3) -0.013(3)
C61 0.102(6) 0.081(5) 0.062(4) 0.036(5) 0.002(4) -0.017(4)
C62 0.108(6) 0.080(5) 0.062(4) 0.056(5) -0.005(4) -0.014(4)
C63 0.048(4) 0.059(4) 0.057(4) 0.019(3) -0.001(3) -0.010(3)
C64 0.069(5) 0.069(4) 0.087(5) -0.004(4) 0.025(4) -0.031(4)
C65 0.076(5) 0.100(6) 0.088(5) 0.018(5) 0.005(4) -0.040(5)
C66 0.097(6) 0.075(5) 0.076(5) 0.022(4) 0.033(5) -0.003(4)
C67 0.137(8) 0.078(5) 0.106(6) 0.011(6) 0.043(6) 0.002(5)
C68 0.104(6) 0.054(4) 0.076(5) 0.010(4) 0.025(4) -0.009(4)

loop_
_atom_type_symbol
_atom_type_description
_atom_type_scat_dispersion_real
_atom_type_scat_dispersion_imag
_atom_type_scat_source
C C 0.0033 0.0016 'International Tables Vol C Tables 4.2.6.8 and 6.1.1.4'
H H 0.0000 0.0000 'International Tables Vol C Tables 4.2.6.8 and 6.1.1.4'
N N 0.0061 0.0033 'International Tables Vol C Tables 4.2.6.8 and 6.1.1.4'
O O 0.0106 0.0060 'International Tables Vol C Tables 4.2.6.8 and 6.1.1.4'
F F 0.0171 0.0103 'International Tables Vol C Tables 4.2.6.8 and 6.1.1.4'
Cl Cl 0.1484 0.1585 'International Tables Vol C Tables 4.2.6.8 and 6.1.1.4'
Sn Sn -0.6537 1.4246 'International Tables Vol C Tables 4.2.6.8 and 6.1.1.4'

loop_
_geom_angle_atom_site_label_1
_geom_angle_atom_site_label_2
_geom_angle_atom_site_label_3
_geom_angle
_geom_angle_publ_flag
C7 Sn1 C13 113.2(2) ?
C7 Sn1 C1 127.6(3) ?
C13 Sn1 C1 119.1(3) ?
C7 Sn1 O1 91.4(2) ?
C13 Sn1 O1 88.04(19) ?
C1 Sn1 O1 92.6(2) ?
C7 Sn1 O3 85.9(2) ?
C13 Sn1 O3 92.7(2) ?
C1 Sn1 O3 89.3(2) ?
O1 Sn1 O3 177.3(2) yes
C29 Sn2 C35 119.7(2) ?
C29 Sn2 C23 119.3(2) ?
C35 Sn2 C23 121.0(2) ?
C29 Sn2 O5 91.75(18) ?
C35 Sn2 O5 92.6(2) ?
C23 Sn2 O5 85.22(18) ?
C29 Sn2 O7 89.36(18) ?
C35 Sn2 O7 86.5(2) ?
C23 Sn2 O7 94.60(17) ?
O5 Sn2 O7 178.8(2) yes
C19 O1 Sn1 121.2(3) yes
C21 O3 Sn1 128.9(4) yes
C41 O5 Sn2 134.4(4) yes
C43 O7 Sn2 124.4(3) yes
C51 N1 H1N1 108.1 ?
C45 N1 H1N1 108.1 ?
C51 N1 H1N2 108.1 ?
C45 N1 H1N2 108.1 ?
H1N1 N1 H1N2 107.3 ?
C45 N1 C51 116.8(6) yes
C57 N2 C63 118.3(5) yes
C63 N2 H2N1 107.7 ?
C57 N2 H2N1 107.7 ?
C63 N2 H2N2 107.7 ?
C57 N2 H2N2 107.7 ?
H2N1 N2 H2N2 107.1 ?
C6 C1 C2 117.4(6) ?
C6 C1 Sn1 116.3(5) ?
C2 C1 Sn1 117.7(4) ?
C6 C1 H1 99.9 ?
C2 C1 H1 99.9 ?
Sn1 C1 H1 99.9 ?
C1 C2 C3 114.8(6) ?
C1 C2 H2A 108.6 ?
C3 C2 H2A 108.6 ?
C1 C2 H2B 108.6 ?
C3 C2 H2B 108.6 ?
H2A C2 H2B 107.5 ?
C4 C3 C2 114.0(7) ?
C4 C3 H3A 108.8 ?
C2 C3 H3A 108.8 ?
C4 C3 H3B 108.8 ?
C2 C3 H3B 108.8 ?
H3A C3 H3B 107.6 ?
C3 C4 C5 115.9(7) ?
C3 C4 H4A 108.3 ?
C5 C4 H4A 108.3 ?
C3 C4 H4B 108.3 ?
C5 C4 H4B 108.3 ?
H4A C4 H4B 107.4 ?
C4 C5 C6 115.8(6) ?
C4 C5 H5 122.1 ?
C6 C5 H5 122.1 ?
C1 C6 C5 114.6(6) ?
C1 C6 H6A 108.6 ?
C5 C6 H6A 108.6 ?
C1 C6 H6B 108.6 ?
C5 C6 H6B 108.6 ?
H6A C6 H6B 107.6 ?
C12 C7 C8 117.6(6) ?
C12 C7 Sn1 121.8(5) ?
C8 C7 Sn1 120.7(5) ?
C9 C8 C7 120.4(7) ?
C9 C8 H8 119.8 ?
C7 C8 H8 119.8 ?
C10 C9 C8 120.8(8) ?
C10 C9 H9 119.6 ?
C8 C9 H9 119.6 ?
C11 C10 C9 120.0(8) ?
C11 C10 H10 120.0 ?
C9 C10 H10 120.0 ?
C10 C11 C12 120.6(8) ?
C10 C11 H11 119.7 ?
C12 C11 H11 119.7 ?
C7 C12 C11 120.3(8) ?
C7 C12 H12 119.9 ?
C11 C12 H12 119.9 ?
C14 C13 C18 118.6(6) ?
C14 C13 Sn1 121.4(5) ?
C18 C13 Sn1 120.0(5) ?
C13 C14 C15 119.7(7) ?
C13 C14 H14 120.2 ?
C15 C14 H14 120.2 ?
C16 C15 C14 119.1(8) ?
C16 C15 H15 120.4 ?
C14 C15 H15 120.4 ?
C17 C16 C15 120.9(7) ?
C17 C16 H16 119.5 ?
C15 C16 H16 119.5 ?
C18 C17 C16 119.3(8) ?
C18 C17 H17 120.4 ?
C16 C17 H17 120.4 ?
C17 C18 C13 122.4(7) ?
C17 C18 H18 118.8 ?
C13 C18 H18 118.8 ?
O2 C19 O1 130.0(6) ?
O2 C19 C20 117.7(5) ?
O1 C19 C20 112.3(5) ?
F1 C20 F2 106.1(7) ?
F1 C20 C19 112.3(6) ?
F2 C20 C19 111.4(6) ?
F1 C20 Cl1 109.7(6) ?
F2 C20 Cl1 104.3(6) ?
C19 C20 Cl1 112.5(6) ?
O4 C21 O3 129.0(6) ?
O4 C21 C22 119.9(6) ?
O3 C21 C22 111.0(6) ?
F3 C22 F4 106.4(6) ?
F3 C22 C21 112.3(6) ?
F4 C22 C21 112.7(6) ?
F3 C22 Cl2 109.1(5) ?
F4 C22 Cl2 106.3(5) ?
C21 C22 Cl2 109.8(5) ?
C28 C23 C24 110.9(5) ?
C28 C23 Sn2 112.4(4) ?
C24 C23 Sn2 111.1(4) ?
C28 C23 H23 107.4 ?
C24 C23 H23 107.4 ?
Sn2 C23 H23 107.4 ?
C23 C24 C25 111.0(6) ?
C23 C24 H24A 109.4 ?
C25 C24 H24A 109.4 ?
C23 C24 H24B 109.4 ?
C25 C24 H24B 109.4 ?
H24A C24 H24B 108.0 ?
C26 C25 C24 110.1(6) ?
C26 C25 H25A 109.6 ?
C24 C25 H25A 109.6 ?
C26 C25 H25B 109.6 ?
C24 C25 H25B 109.6 ?
H25A C25 H25B 108.1 ?
C27 C26 C25 112.0(7) ?
C27 C26 H26A 109.2 ?
C25 C26 H26A 109.2 ?
C27 C26 H26B 109.2 ?
C25 C26 H26B 109.2 ?
H26A C26 H26B 107.9 ?
C28 C27 C26 110.4(6) ?
C28 C27 H27A 109.6 ?
C26 C27 H27A 109.6 ?
C28 C27 H27B 109.6 ?
C26 C27 H27B 109.6 ?
H27A C27 H27B 108.1 ?
C27 C28 C23 111.8(6) ?
C27 C28 H28A 109.2 ?
C23 C28 H28A 109.2 ?
C27 C28 H28B 109.2 ?
C23 C28 H28B 109.2 ?
H28A C28 H28B 107.9 ?
C34 C29 C30 117.9(5) ?
C34 C29 Sn2 120.6(4) ?
C30 C29 Sn2 121.5(4) ?
C31 C30 C29 121.1(6) ?
C31 C30 H30 119.5 ?
C29 C30 H30 119.5 ?
C32 C31 C30 120.1(6) ?
C32 C31 H31 120.0 ?
C30 C31 H31 120.0 ?
C33 C32 C31 119.8(6) ?
C33 C32 H32 120.1 ?
C31 C32 H32 120.1 ?
C32 C33 C34 120.2(6) ?
C32 C33 H33 119.9 ?
C34 C33 H33 119.9 ?
C33 C34 C29 121.0(6) ?
C33 C34 H34 119.5 ?
C29 C34 H34 119.5 ?
C36 C35 C40 116.6(7) ?
C36 C35 Sn2 122.9(6) ?
C40 C35 Sn2 120.3(5) ?
C35 C36 C37 123.4(10) ?
C35 C36 H36 118.3 ?
C37 C36 H36 118.3 ?
C38 C37 C36 119.6(10) ?
C38 C37 H37 120.2 ?
C36 C37 H37 120.2 ?
C37 C38 C39 119.9(8) ?
C37 C38 H38 120.0 ?
C39 C38 H38 120.0 ?
C38 C39 C40 117.7(11) ?
C38 C39 H39 121.2 ?
C40 C39 H39 121.2 ?
C35 C40 C39 121.7(10) ?
C35 C40 H40 119.1 ?
C39 C40 H40 119.1 ?
O6 C41 O5 129.9(6) ?
O6 C41 C42 117.2(5) ?
O5 C41 C42 112.9(5) ?
F5 C42 F6 97.3(7) ?
F5 C42 C41 112.4(7) ?
F6 C42 C41 109.6(7) ?
F5 C42 Cl3 114.7(8) ?
F6 C42 Cl3 110.5(6) ?
C41 C42 Cl3 111.4(5) ?
O8 C43 O7 128.4(5) ?
O8 C43 C44 117.8(6) ?
O7 C43 C44 113.7(5) ?
F8 C44 F7 104.0(6) ?
F8 C44 C43 110.8(6) ?
F7 C44 C43 112.2(6) ?
F8 C44 Cl4 108.9(7) ?
F7 C44 Cl4 107.7(6) ?
C43 C44 Cl4 112.7(6) ?
N1 C45 C50 109.0(6) ?
N1 C45 C46 110.8(7) ?
C50 C45 C46 109.4(9) ?
N1 C45 H45 109.2 ?
C50 C45 H45 109.2 ?
C46 C45 H45 109.2 ?
C45 C46 C47 111.2(9) ?
C45 C46 H46A 109.4 ?
C47 C46 H46A 109.4 ?
C45 C46 H46B 109.4 ?
C47 C46 H46B 109.4 ?
H46A C46 H46B 108.0 ?
C48 C47 C46 104.4(11) ?
C48 C47 H47A 110.9 ?
C46 C47 H47A 110.9 ?
C48 C47 H47B 110.9 ?
C46 C47 H47B 110.9 ?
H47A C47 H47B 108.9 ?
C49 C48 C47 114.3(10) ?
C49 C48 H48 122.9 ?
C47 C48 H48 122.9 ?
C48 C49 C50 109.7(8) ?
C48 C49 H49A 109.7 ?
C50 C49 H49A 109.7 ?
C48 C49 H49B 109.7 ?
C50 C49 H49B 109.7 ?
H49A C49 H49B 108.2 ?
C45 C50 C49 109.8(9) ?
C45 C50 H50A 109.7 ?
C49 C50 H50A 109.7 ?
C45 C50 H50B 109.7 ?
C49 C50 H50B 109.7 ?
H50A C50 H50B 108.2 ?
N1 C51 C56 110.1(5) ?
N1 C51 C52 113.7(7) ?
C56 C51 C52 109.6(7) ?
N1 C51 H51 107.7 ?
C56 C51 H51 107.7 ?
C52 C51 H51 107.7 ?
C53 C52 C51 110.0(8) ?
C53 C52 H52A 109.7 ?
C51 C52 H52A 109.7 ?
C53 C52 H52B 109.7 ?
C51 C52 H52B 109.7 ?
H52A C52 H52B 108.2 ?
C52 C53 C54 115.4(10) ?
C52 C53 H53A 108.4 ?
C54 C53 H53A 108.4 ?
C52 C53 H53B 108.4 ?
C54 C53 H53B 108.4 ?
H53A C53 H53B 107.5 ?
C53 C54 C55 108.5(10) ?
C53 C54 H54A 110.0 ?
C55 C54 H54A 110.0 ?
C53 C54 H54B 110.0 ?
C55 C54 H54B 110.0 ?
H54A C54 H54B 108.4 ?
C54 C55 C56 111.7(8) ?
C54 C55 H55A 109.3 ?
C56 C55 H55A 109.3 ?
C54 C55 H55B 109.3 ?
C56 C55 H55B 109.3 ?
H55A C55 H55B 107.9 ?
C51 C56 C55 111.9(7) ?
C51 C56 H56A 109.2 ?
C55 C56 H56A 109.2 ?
C51 C56 H56B 109.2 ?
C55 C56 H56B 109.2 ?
H56A C56 H56B 107.9 ?
C58 C57 C62 111.8(6) ?
C58 C57 N2 112.9(5) ?
C62 C57 N2 107.4(5) ?
C58 C57 H57 108.2 ?
C62 C57 H57 108.2 ?
N2 C57 H57 108.2 ?
C57 C58 C59 109.5(5) ?
C57 C58 H58A 109.8 ?
C59 C58 H58A 109.8 ?
C57 C58 H58B 109.8 ?
C59 C58 H58B 109.8 ?
H58A C58 H58B 108.2 ?
C60 C59 C58 112.8(5) ?
C60 C59 H59A 109.0 ?
C58 C59 H59A 109.0 ?
C60 C59 H59B 109.0 ?
C58 C59 H59B 109.0 ?
H59A C59 H59B 107.8 ?
C61 C60 C59 111.1(6) ?
C61 C60 H60A 109.4 ?
C59 C60 H60A 109.4 ?
C61 C60 H60B 109.4 ?
C59 C60 H60B 109.4 ?
H60A C60 H60B 108.0 ?
C60 C61 C62 110.7(6) ?
C60 C61 H61A 109.5 ?
C62 C61 H61A 109.5 ?
C60 C61 H61B 109.5 ?
C62 C61 H61B 109.5 ?
H61A C61 H61B 108.1 ?
C57 C62 C61 110.3(6) ?
C57 C62 H62A 109.6 ?
C61 C62 H62A 109.6 ?
C57 C62 H62B 109.6 ?
C61 C62 H62B 109.6 ?
H62A C62 H62B 108.1 ?
N2 C63 C68 113.2(6) ?
N2 C63 C64 109.6(6) ?
C68 C63 C64 109.6(6) ?
N2 C63 H63 108.1 ?
C68 C63 H63 108.1 ?
C64 C63 H63 108.1 ?
C63 C64 C65 111.2(7) ?
C63 C64 H64A 109.4 ?
C65 C64 H64A 109.4 ?
C63 C64 H64B 109.4 ?
C65 C64 H64B 109.4 ?
H64A C64 H64B 108.0 ?
C66 C65 C64 108.8(7) ?
C66 C65 H65A 109.9 ?
C64 C65 H65A 109.9 ?
C66 C65 H65B 109.9 ?
C64 C65 H65B 109.9 ?
H65A C65 H65B 108.3 ?
C65 C66 C67 112.3(8) ?
C65 C66 H66A 109.1 ?
C67 C66 H66A 109.1 ?
C65 C66 H66B 109.1 ?
C67 C66 H66B 109.1 ?
H66A C66 H66B 107.9 ?
C68 C67 C66 112.9(8) ?
C68 C67 H67A 109.0 ?
C66 C67 H67A 109.0 ?
C68 C67 H67B 109.0 ?
C66 C67 H67B 109.0 ?
H67A C67 H67B 107.8 ?
C63 C68 C67 111.7(8) ?
C63 C68 H68A 109.3 ?
C67 C68 H68A 109.3 ?
C63 C68 H68B 109.3 ?
C67 C68 H68B 109.3 ?
H68A C68 H68B 107.9 ?

loop_
_geom_bond_atom_site_label_1
_geom_bond_atom_site_label_2
_geom_bond_distance
_geom_bond_publ_flag
Sn1 C1 2.144(6) yes
Sn1 C7 2.125(6) yes
Sn1 C13 2.134(6) yes
Sn1 O1 2.226(4) yes
Sn1 O3 2.231(4) yes
Sn2 C23 2.145(5) yes
Sn2 C29 2.130(5) yes
Sn2 C35 2.138(6) yes
Sn2 O5 2.243(4) yes
Sn2 O7 2.263(4) yes
Cl1 C20 1.682(9) ?
Cl2 C22 1.769(7) ?
Cl3 C42 1.689(10) ?
Cl4 C44 1.623(9) ?
F1 C20 1.299(8) ?
F2 C20 1.350(9) ?
F3 C22 1.315(9) ?
F4 C22 1.365(9) ?
F5 C42 1.298(9) ?
F6 C42 1.336(9) ?
F7 C44 1.355(9) ?
F8 C44 1.341(9) ?
O1 C19 1.248(7) ?
O2 C19 1.223(7) ?
O3 C21 1.247(8) ?
O4 C21 1.209(8) ?
O5 C41 1.251(7) ?
O6 C41 1.224(7) ?
O7 C43 1.236(7) ?
O8 C43 1.222(7) ?
N1 C51 1.490(9) ?
N1 C45 1.482(9) ?
N1 H1N1 0.8800 ?
N1 H1N2 0.8800 ?
N2 C63 1.476(9) ?
N2 C57 1.531(8) ?
N2 H2N1 0.8800 ?
N2 H2N2 0.8800 ?
C1 C6 1.447(8) ?
C1 C2 1.461(9) ?
C1 H1 1.0000 ?
C2 C3 1.499(10) ?
C2 H2A 0.9900 ?
C2 H2B 0.9900 ?
C3 C4 1.446(11) ?
C3 H3A 0.9900 ?
C3 H3B 0.9900 ?
C4 C5 1.454(11) ?
C4 H4A 0.9900 ?
C4 H4B 0.9900 ?
C5 C6 1.497(9) ?
C5 H5 0.9500 ?
C6 H6A 0.9900 ?
C6 H6B 0.9900 ?
C7 C12 1.394(9) ?
C7 C8 1.398(9) ?
C8 C9 1.392(10) ?
C8 H8 0.9500 ?
C9 C10 1.364(12) ?
C9 H9 0.9500 ?
C10 C11 1.348(13) ?
C10 H10 0.9500 ?
C11 C12 1.407(11) ?
C11 H11 0.9500 ?
C12 H12 0.9500 ?
C13 C14 1.382(9) ?
C13 C18 1.398(9) ?
C14 C15 1.411(9) ?
C14 H14 0.9500 ?
C15 C16 1.401(13) ?
C15 H15 0.9500 ?
C16 C17 1.364(13) ?
C16 H16 0.9500 ?
C17 C18 1.360(10) ?
C17 H17 0.9500 ?
C18 H18 0.9500 ?
C19 C20 1.524(9) ?
C21 C22 1.524(9) ?
C23 C28 1.520(8) ?
C23 C24 1.521(9) ?
C23 H23 1.0000 ?
C24 C25 1.527(8) ?
C24 H24A 0.9900 ?
C24 H24B 0.9900 ?
C25 C26 1.518(11) ?
C25 H25A 0.9900 ?
C25 H25B 0.9900 ?
C26 C27 1.508(13) ?
C26 H26A 0.9900 ?
C26 H26B 0.9900 ?
C27 C28 1.511(10) ?
C27 H27A 0.9900 ?
C27 H27B 0.9900 ?
C28 H28A 0.9900 ?
C28 H28B 0.9900 ?
C29 C34 1.388(8) ?
C29 C30 1.389(7) ?
C30 C31 1.382(9) ?
C30 H30 0.9500 ?
C31 C32 1.386(10) ?
C31 H31 0.9500 ?
C32 C33 1.363(10) ?
C32 H32 0.9500 ?
C33 C34 1.394(9) ?
C33 H33 0.9500 ?
C34 H34 0.9500 ?
C35 C36 1.347(10) ?
C35 C40 1.374(12) ?
C36 C37 1.383(12) ?
C36 H36 0.9500 ?
C37 C38 1.345(16) ?
C37 H37 0.9500 ?
C38 C39 1.382(16) ?
C38 H38 0.9500 ?
C39 C40 1.420(12) ?
C39 H39 0.9500 ?
C40 H40 0.9500 ?
C41 C42 1.531(9) ?
C43 C44 1.546(9) ?
C45 C50 1.491(9) ?
C45 C46 1.514(8) ?
C45 H45 1.0000 ?
C46 C47 1.495(9) ?
C46 H46A 0.9900 ?
C46 H46B 0.9900 ?
C47 C48 1.479(10) ?
C47 H47A 0.9900 ?
C47 H47B 0.9900 ?
C48 C49 1.538(9) ?
C48 H48 0.9500 ?
C49 C50 1.517(8) ?
C49 H49A 0.9900 ?
C49 H49B 0.9900 ?
C50 H50A 0.9900 ?
C50 H50B 0.9900 ?
C51 C56 1.494(8) ?
C51 C52 1.501(8) ?
C51 H51 1.0000 ?
C52 C53 1.508(9) ?
C52 H52A 0.9900 ?
C52 H52B 0.9900 ?
C53 C54 1.483(9) ?
C53 H53A 0.9900 ?
C53 H53B 0.9900 ?
C54 C55 1.496(9) ?
C54 H54A 0.9900 ?
C54 H54B 0.9900 ?
C55 C56 1.515(8) ?
C55 H55A 0.9900 ?
C55 H55B 0.9900 ?
C56 H56A 0.9900 ?
C56 H56B 0.9900 ?
C57 C58 1.507(7) ?
C57 C62 1.516(8) ?
C57 H57 1.0000 ?
C58 C59 1.513(7) ?
C58 H58A 0.9900 ?
C58 H58B 0.9900 ?
C59 C60 1.509(7) ?
C59 H59A 0.9900 ?
C59 H59B 0.9900 ?
C60 C61 1.492(8) ?
C60 H60A 0.9900 ?
C60 H60B 0.9900 ?
C61 C62 1.524(7) ?
C61 H61A 0.9900 ?
C61 H61B 0.9900 ?
C62 H62A 0.9900 ?
C62 H62B 0.9900 ?
C63 C68 1.497(8) ?
C63 C64 1.510(7) ?
C63 H63 1.0000 ?
C64 C65 1.520(8) ?
C64 H64A 0.9900 ?
C64 H64B 0.9900 ?
C65 C66 1.488(9) ?
C65 H65A 0.9900 ?
C65 H65B 0.9900 ?
C66 C67 1.517(8) ?
C66 H66A 0.9900 ?
C66 H66B 0.9900 ?
C67 C68 1.503(8) ?
C67 H67A 0.9900 ?
C67 H67B 0.9900 ?
C68 H68A 0.9900 ?
C68 H68B 0.9900 ?

loop_
_geom_hbond_atom_site_label_D
_geom_hbond_atom_site_label_H
_geom_hbond_atom_site_label_A
_geom_hbond_site_symmetry_A
_geom_hbond_distance_DH
_geom_hbond_distance_HA
_geom_hbond_distance_DA
_geom_hbond_angle_DHA
_geom_hbond_publ_flag
N1 H1n1 O2 . 0.88 1.93 2.797(7) 166 yes
N1 H1n2 O6 1_455 0.88 1.97 2.798(7) 155 yes
N2 H2n2 O4 . 0.88 1.94 2.798(7) 165 yes
N2 H2n1 O8 . 0.88 1.94 2.759(6) 155 yes

loop_
_geom_torsion_atom_site_label_1
_geom_torsion_atom_site_label_2
_geom_torsion_atom_site_label_3
_geom_torsion_atom_site_label_4
_geom_torsion
C7 Sn1 O1 C19 59.3(4)
C13 Sn1 O1 C19 172.4(4)
C1 Sn1 O1 C19 -68.5(5)
C7 Sn1 O3 C21 177.4(6)
C13 Sn1 O3 C21 64.3(5)
C1 Sn1 O3 C21 -54.8(6)
C29 Sn2 O5 C41 -44.5(6)
C35 Sn2 O5 C41 75.4(6)
C23 Sn2 O5 C41 -163.7(6)
C29 Sn2 O7 C43 -66.8(5)
C35 Sn2 O7 C43 173.4(5)
C23 Sn2 O7 C43 52.5(5)
C7 Sn1 C1 C6 27.9(7)
C13 Sn1 C1 C6 -149.2(5)
O1 Sn1 C1 C6 121.7(6)
O3 Sn1 C1 C6 -56.4(6)
C7 Sn1 C1 C2 -119.0(6)
C13 Sn1 C1 C2 63.9(7)
O1 Sn1 C1 C2 -25.3(6)
O3 Sn1 C1 C2 156.7(6)
C6 C1 C2 C3 40.4(10)
Sn1 C1 C2 C3 -173.1(6)
C1 C2 C3 C4 -42.7(11)
C2 C3 C4 C5 44.4(12)
C3 C4 C5 C6 -42.6(11)
C2 C1 C6 C5 -37.9(10)
Sn1 C1 C6 C5 175.1(5)
C4 C5 C6 C1 38.4(10)
C13 Sn1 C7 C12 123.5(7)
C1 Sn1 C7 C12 -53.6(8)
O1 Sn1 C7 C12 -148.0(7)
O3 Sn1 C7 C12 32.3(7)
C13 Sn1 C7 C8 -56.3(6)
C1 Sn1 C7 C8 126.5(5)
O1 Sn1 C7 C8 32.2(6)
O3 Sn1 C7 C8 -147.5(6)
C12 C7 C8 C9 -4.1(11)
Sn1 C7 C8 C9 175.8(5)
C7 C8 C9 C10 3.7(12)
C8 C9 C10 C11 -4.2(14)
C9 C10 C11 C12 5.2(15)
C8 C7 C12 C11 5.1(13)
Sn1 C7 C12 C11 -174.8(7)
C10 C11 C12 C7 -5.8(15)
C7 Sn1 C13 C14 110.5(5)
C1 Sn1 C13 C14 -72.0(6)
O1 Sn1 C13 C14 19.8(5)
O3 Sn1 C13 C14 -162.7(5)
C7 Sn1 C13 C18 -67.3(5)
C1 Sn1 C13 C18 110.2(5)
O1 Sn1 C13 C18 -158.0(5)
O3 Sn1 C13 C18 19.5(5)
C18 C13 C14 C15 -0.7(10)
Sn1 C13 C14 C15 -178.6(5)
C13 C14 C15 C16 0.1(11)
C14 C15 C16 C17 0.5(13)
C15 C16 C17 C18 -0.3(13)
C16 C17 C18 C13 -0.4(11)
C14 C13 C18 C17 0.9(10)
Sn1 C13 C18 C17 178.8(5)
Sn1 O1 C19 O2 2.6(8)
Sn1 O1 C19 C20 -176.3(4)
O2 C19 C20 F1 -35.6(10)
O1 C19 C20 F1 143.4(7)
O2 C19 C20 F2 -154.5(7)
O1 C19 C20 F2 24.5(9)
O2 C19 C20 Cl1 88.8(6)
O1 C19 C20 Cl1 -92.2(6)
Sn1 O3 C21 O4 -6.3(10)
Sn1 O3 C21 C22 175.9(4)
O4 C21 C22 F3 24.2(9)
O3 C21 C22 F3 -157.7(6)
O4 C21 C22 F4 144.4(7)
O3 C21 C22 F4 -37.6(8)
O4 C21 C22 Cl2 -97.4(7)
O3 C21 C22 Cl2 80.7(6)
C29 Sn2 C23 C28 -150.3(4)
C35 Sn2 C23 C28 29.1(5)
O5 Sn2 C23 C28 -61.0(4)
O7 Sn2 C23 C28 117.8(4)
C29 Sn2 C23 C24 -25.4(5)
C35 Sn2 C23 C24 154.0(4)
O5 Sn2 C23 C24 63.9(4)
O7 Sn2 C23 C24 -117.3(4)
C28 C23 C24 C25 -55.6(7)
Sn2 C23 C24 C25 178.7(4)
C23 C24 C25 C26 55.9(8)
C24 C25 C26 C27 -56.7(9)
C25 C26 C27 C28 56.4(8)
C26 C27 C28 C23 -55.5(8)
C24 C23 C28 C27 55.6(7)
Sn2 C23 C28 C27 -179.4(5)
C35 Sn2 C29 C34 50.7(5)
C23 Sn2 C29 C34 -129.8(4)
O5 Sn2 C29 C34 144.7(5)
O7 Sn2 C29 C34 -34.9(4)
C35 Sn2 C29 C30 -130.6(5)
C23 Sn2 C29 C30 48.9(5)
O5 Sn2 C29 C30 -36.6(5)
O7 Sn2 C29 C30 143.8(4)
C34 C29 C30 C31 -0.1(8)
Sn2 C29 C30 C31 -178.8(5)
C29 C30 C31 C32 0.1(10)
C30 C31 C32 C33 -1.1(10)
C31 C32 C33 C34 2.1(10)
C32 C33 C34 C29 -2.1(10)
C30 C29 C34 C33 1.0(9)
Sn2 C29 C34 C33 179.8(5)
C29 Sn2 C35 C36 82.8(8)
C23 Sn2 C35 C36 -96.7(8)
O5 Sn2 C35 C36 -10.7(8)
O7 Sn2 C35 C36 170.1(8)
C29 Sn2 C35 C40 -103.3(8)
C23 Sn2 C35 C40 77.3(9)
O5 Sn2 C35 C40 163.3(8)
O7 Sn2 C35 C40 -16.0(8)
C40 C35 C36 C37 4.9(18)
Sn2 C35 C36 C37 179.1(10)
C35 C36 C37 C38 0(2)
C36 C37 C38 C39 -9(2)
C37 C38 C39 C40 12(2)
C36 C35 C40 C39 -1.4(18)
Sn2 C35 C40 C39 -175.7(11)
C38 C39 C40 C35 -7(2)
Sn2 O5 C41 O6 -13.2(11)
Sn2 O5 C41 C42 168.1(5)
O6 C41 C42 F5 141.8(8)
O5 C41 C42 F5 -39.4(10)
O6 C41 C42 F6 34.8(9)
O5 C41 C42 F6 -146.4(6)
O6 C41 C42 Cl3 -87.8(7)
O5 C41 C42 Cl3 91.0(6)
Sn2 O7 C43 O8 -6.7(9)
Sn2 O7 C43 C44 175.1(4)
O8 C43 C44 F8 -72.2(9)
O7 C43 C44 F8 106.1(7)
O8 C43 C44 F7 172.0(6)
O7 C43 C44 F7 -9.7(9)
O8 C43 C44 Cl4 50.2(8)
O7 C43 C44 Cl4 -131.5(6)
C51 N1 C45 C50 178.0(6)
C51 N1 C45 C46 57.6(10)
N1 C45 C46 C47 -174.6(11)
C50 C45 C46 C47 65.2(13)
C45 C46 C47 C48 -63.4(16)
C46 C47 C48 C49 59.7(15)
C47 C48 C49 C50 -56.2(14)
N1 C45 C50 C49 -178.7(7)
C46 C45 C50 C49 -57.3(10)
C48 C49 C50 C45 52.3(12)
C45 N1 C51 C56 179.2(6)
C45 N1 C51 C52 55.8(9)
N1 C51 C52 C53 178.2(9)
C56 C51 C52 C53 54.5(12)
C51 C52 C53 C54 -55.5(15)
C52 C53 C54 C55 54.2(15)
C53 C54 C55 C56 -53.9(13)
N1 C51 C56 C55 176.8(6)
C52 C51 C56 C55 -57.4(9)
C54 C55 C56 C51 58.0(11)
C63 N2 C57 C58 60.7(8)
C63 N2 C57 C62 -175.7(6)
C62 C57 C58 C59 55.6(8)
N2 C57 C58 C59 176.8(6)
C57 C58 C59 C60 -54.8(9)
C58 C59 C60 C61 55.7(9)
C59 C60 C61 C62 -55.7(10)
C58 C57 C62 C61 -57.2(10)
N2 C57 C62 C61 178.4(7)
C60 C61 C62 C57 56.7(11)
C57 N2 C63 C68 54.4(8)
C57 N2 C63 C64 177.1(6)
N2 C63 C64 C65 175.0(6)
C68 C63 C64 C65 -60.3(9)
C63 C64 C65 C66 60.1(10)
C64 C65 C66 C67 -55.0(11)
C65 C66 C67 C68 51.9(13)
N2 C63 C68 C67 177.7(7)
C64 C63 C68 C67 55.0(10)
C66 C67 C68 C63 -51.3(13)
